data_4348752
loop_
_publ_author_name
'Izod, Keith'
'Evans, Peter'
'Waddell, Paul G.'
'Probert, Michael R.'

_publ_section_title
;
 Remote Substituent Effects on the Structures and Stabilities of
 P&#x2550;E \p-Stabilized Diphosphatetrylenes
 (R<sub>2</sub>P)<sub>2</sub>E (E = Ge, Sn).
;
_journal_issue 20
_journal_name_full 'Inorganic chemistry'
_journal_page_first 10510
_journal_page_last 10522
_journal_paper_doi 10.1021/acs.inorgchem.6b01566
_journal_volume 55
_journal_year 2016
_chemical_formula_moiety 'C48 H68 P2 Sn'
_chemical_formula_sum 'C48 H68 P2 Sn'
_chemical_formula_weight 825.65
_space_group_crystal_system monoclinic
_space_group_IT_number 14
_space_group_name_Hall '-P 2ybc'
_space_group_name_H-M_alt 'P 1 21/c 1'
_atom_sites_solution_hydrogens geom
_atom_sites_solution_primary direct
_audit_creation_date 2015-04-17
_audit_creation_method
;
Olex2 1.2
(compiled 2015.01.26 svn.r3151 for OlexSys, GUI svn.r4998)
;
_cell_angle_alpha 90
_cell_angle_beta 90.5139(18)
_cell_angle_gamma 90
_cell_formula_units_Z 4
_cell_length_a 13.9682(3)
_cell_length_b 17.3921(3)
_cell_length_c 18.5886(4)
_cell_measurement_reflns_used 8010
_cell_measurement_temperature 150.00(10)
_cell_measurement_theta_max 28.0150
_cell_measurement_theta_min 3.3110
_cell_volume 4515.66(16)
_computing_cell_refinement
;
CrysAlisPro, Agilent Technologies,
Version 1.171.36.32 (release 02-08-2013 CrysAlis171 .NET)
(compiled Aug  2 2013,16:46:58)
;
_computing_data_collection
;
CrysAlisPro, Agilent Technologies,
Version 1.171.36.32 (release 02-08-2013 CrysAlis171 .NET)
(compiled Aug  2 2013,16:46:58)
;
_computing_data_reduction
;
CrysAlisPro, Agilent Technologies,
Version 1.171.36.32 (release 02-08-2013 CrysAlis171 .NET)
(compiled Aug  2 2013,16:46:58)
;
_computing_molecular_graphics 'Olex2 (Dolomanov et al., 2009)'
_computing_publication_material 'Olex2 (Dolomanov et al., 2009)'
_computing_structure_refinement 'XL (Sheldrick, 2008)'
_computing_structure_solution 'XT (Sheldrick, 2015)'
_diffrn_ambient_temperature 150.00(10)
_diffrn_detector_area_resol_mean 10.3968
_diffrn_measured_fraction_theta_full 0.998
_diffrn_measured_fraction_theta_max 0.998
_diffrn_measurement_details
;
#__ type_ start__ end____ width___ exp.time_
  1 omega  -23.00   69.00   1.0000   70.0000
omega____ theta____ kappa____ phi______ frames
    -       -9.0633   19.0000  150.0000 92

#__ type_ start__ end____ width___ exp.time_
  2 omega  -90.00    0.00   1.0000   70.0000
omega____ theta____ kappa____ phi______ frames
    -       -9.0633  -19.0000  -30.0000 90

#__ type_ start__ end____ width___ exp.time_
  3 omega   -4.00   21.00   1.0000   70.0000
omega____ theta____ kappa____ phi______ frames
    -       10.0008  -99.0000  -60.0000 25

#__ type_ start__ end____ width___ exp.time_
  4 omega  -24.00   34.00   1.0000   70.0000
omega____ theta____ kappa____ phi______ frames
    -       10.0008   77.0000 -180.0000 58

#__ type_ start__ end____ width___ exp.time_
  5 omega   -4.00   52.00   1.0000   70.0000
omega____ theta____ kappa____ phi______ frames
    -       10.0008  -99.0000   30.0000 56
;
_diffrn_measurement_device_type 'Xcalibur, Atlas, Gemini ultra'
_diffrn_measurement_method '\w scans'
_diffrn_orient_matrix_UB_11 0.0331647000
_diffrn_orient_matrix_UB_12 0.0291369000
_diffrn_orient_matrix_UB_13 0.0098009000
_diffrn_orient_matrix_UB_21 -0.0360039000
_diffrn_orient_matrix_UB_22 0.0188050000
_diffrn_orient_matrix_UB_23 0.0201222000
_diffrn_orient_matrix_UB_31 0.0135063000
_diffrn_orient_matrix_UB_32 -0.0214657000
_diffrn_orient_matrix_UB_33 0.0309059000
_diffrn_radiation_monochromator graphite
_diffrn_radiation_type MoK\a
_diffrn_radiation_wavelength 0.71073
_diffrn_reflns_av_R_equivalents 0.0688
_diffrn_reflns_av_unetI/netI 0.0706
_diffrn_reflns_Laue_measured_fraction_full 0.998
_diffrn_reflns_Laue_measured_fraction_max 0.998
_diffrn_reflns_limit_h_max 16
_diffrn_reflns_limit_h_min -16
_diffrn_reflns_limit_k_max 18
_diffrn_reflns_limit_k_min -20
_diffrn_reflns_limit_l_max 22
_diffrn_reflns_limit_l_min -22
_diffrn_reflns_number 33747
_diffrn_reflns_point_group_measured_fraction_full 0.998
_diffrn_reflns_point_group_measured_fraction_max 0.998
_diffrn_reflns_theta_full 25.000
_diffrn_reflns_theta_max 25.350
_diffrn_reflns_theta_min 2.891
_diffrn_source 'Enhance (Mo) X-ray Source'
_exptl_absorpt_coefficient_mu 0.667
_exptl_absorpt_correction_T_max 0.983
_exptl_absorpt_correction_T_min 0.885
_exptl_absorpt_correction_type analytical
_exptl_absorpt_process_details
;
CrysAlisPro, Agilent Technologies,
Version 1.171.36.32 (release 02-08-2013 CrysAlis171 .NET)
(compiled Aug  2 2013,16:46:58)
Analytical numeric absorption correction using a multifaceted crystal
			model based on expressions derived by R.C. Clark & J.S. Reid.
(Clark, R. C. & Reid, J. S. (1995). Acta Cryst. A51, 887-897)
;
_exptl_crystal_colour black
_exptl_crystal_colour_primary black
_exptl_crystal_density_diffrn 1.214
_exptl_crystal_description plate
_exptl_crystal_F_000 1744
_exptl_crystal_size_max 0.22
_exptl_crystal_size_mid 0.1
_exptl_crystal_size_min 0.03
_refine_diff_density_max 0.474
_refine_diff_density_min -0.467
_refine_diff_density_rms 0.072
_refine_ls_extinction_method none
_refine_ls_goodness_of_fit_ref 0.989
_refine_ls_hydrogen_treatment constr
_refine_ls_matrix_type full
_refine_ls_number_parameters 476
_refine_ls_number_reflns 8259
_refine_ls_number_restraints 0
_refine_ls_restrained_S_all 0.989
_refine_ls_R_factor_all 0.0707
_refine_ls_R_factor_gt 0.0404
_refine_ls_shift/su_max 0.001
_refine_ls_shift/su_mean 0.000
_refine_ls_structure_factor_coef Fsqd
_refine_ls_weighting_details 'w=1/[\s^2^(Fo^2^)+(0.0226P)^2^] where P=(Fo^2^+2Fc^2^)/3'
_refine_ls_weighting_scheme calc
_refine_ls_wR_factor_gt 0.0625
_refine_ls_wR_factor_ref 0.0690
_reflns_Friedel_coverage 0.000
_reflns_number_gt 5966
_reflns_number_total 8259
_reflns_threshold_expression 'I > 2\s(I)'
_cod_data_source_file ic6b01566_si_002.cif
_cod_data_source_block 6Sn_kji150010_fa
_cod_original_cell_volume 4515.67(15)
_cod_database_code 4348752
_shelxl_version_number 2014/6
_chemical_oxdiff_formula 'C48 H34 P2 Sn1'
_shelx_space_group_comment
;
The symmetry employed for this shelxl refinement is uniquely defined
by the following loop, which should always be used as a source of
symmetry information in preference to the above space-group names.
They are only intended as comments.
;
_reflns_odcompleteness_completeness 99.80
_reflns_odcompleteness_iscentric 1
_reflns_odcompleteness_theta 25.30
_olex2_refinement_description
;
1. Fixed Uiso
 At 1.2 times of:
  All C(H) groups
 At 1.5 times of:
  All C(H,H,H) groups
2.a Ternary CH refined with riding coordinates:
 C7(H7), C10(H10), C19(H19), C22(H22), C31(H31), C34(H34), C43(H43), C46(H46)
2.b Aromatic/amide H refined with riding coordinates:
 C3(H3), C4(H4), C5(H5), C15(H15), C16(H16), C17(H17), C27(H27), C28(H28),
 C29(H29), C39(H39), C40(H40), C41(H41)
2.c Idealised Me refined as rotating group:
 C8(H8A,H8B,H8C), C9(H9A,H9B,H9C), C11(H11A,H11B,H11C), C12(H12A,H12B,H12C),
 C20(H20A,H20B,H20C), C21(H21A,H21B,H21C), C23(H23A,H23B,H23C), C24(H24A,H24B,
 H24C), C32(H32A,H32B,H32C), C33(H33A,H33B,H33C), C35(H35A,H35B,H35C), C36(H36A,
 H36B,H36C), C44(H44A,H44B,H44C), C45(H45A,H45B,H45C), C47(H47A,H47B,H47C),
 C48(H48A,H48B,H48C)
;
_olex2_submission_special_instructions 'No special instructions were received'

loop_
_space_group_symop_operation_xyz
'x, y, z'
'-x, y+1/2, -z+1/2'
'-x, -y, -z'
'x, -y-1/2, z-1/2'

loop_
_atom_site_label
_atom_site_type_symbol
_atom_site_fract_x
_atom_site_fract_y
_atom_site_fract_z
_atom_site_U_iso_or_equiv
_atom_site_adp_type
_atom_site_occupancy
_atom_site_site_symmetry_order
_atom_site_calc_flag
_atom_site_refinement_flags_posn
Sn1 Sn 0.68561(2) 0.48628(2) 0.30216(2) 0.02349(7) Uani 1 1 d .
P1 P 0.84868(5) 0.52227(4) 0.26914(4) 0.02032(17) Uani 1 1 d .
P2 P 0.65424(5) 0.35401(4) 0.24425(4) 0.01877(18) Uani 1 1 d .
C1 C 0.85709(19) 0.62761(16) 0.27812(15) 0.0199(7) Uani 1 1 d .
C2 C 0.8667(2) 0.66311(17) 0.34630(16) 0.0245(7) Uani 1 1 d .
C3 C 0.8824(2) 0.74192(18) 0.34871(19) 0.0341(9) Uani 1 1 d .
H3 H 0.8878 0.7658 0.3933 0.041 Uiso 1 1 calc R
C4 C 0.8902(2) 0.78577(18) 0.28763(19) 0.0382(9) Uani 1 1 d .
H4 H 0.9047 0.8379 0.2909 0.046 Uiso 1 1 calc R
C5 C 0.8762(2) 0.75154(17) 0.22139(18) 0.0312(8) Uani 1 1 d .
H5 H 0.8787 0.7816 0.1801 0.037 Uiso 1 1 calc R
C6 C 0.8584(2) 0.67316(16) 0.21501(15) 0.0211(7) Uani 1 1 d .
C7 C 0.8591(2) 0.61957(19) 0.41705(16) 0.0329(8) Uani 1 1 d .
H7 H 0.8599 0.5645 0.4059 0.039 Uiso 1 1 calc R
C8 C 0.7643(3) 0.6374(2) 0.45386(19) 0.0562(11) Uani 1 1 d .
H8A H 0.7616 0.6911 0.4653 0.084 Uiso 1 1 calc GR
H8B H 0.7597 0.6077 0.4973 0.084 Uiso 1 1 calc GR
H8C H 0.7122 0.6244 0.4222 0.084 Uiso 1 1 calc GR
C9 C 0.9426(2) 0.6358(2) 0.46895(17) 0.0429(9) Uani 1 1 d .
H9A H 1.0021 0.6264 0.4450 0.064 Uiso 1 1 calc GR
H9B H 0.9379 0.6028 0.5101 0.064 Uiso 1 1 calc GR
H9C H 0.9402 0.6885 0.4842 0.064 Uiso 1 1 calc GR
C10 C 0.8374(2) 0.64159(16) 0.14036(15) 0.0245(7) Uani 1 1 d .
H10 H 0.8271 0.5861 0.1453 0.029 Uiso 1 1 calc R
C11 C 0.9203(2) 0.65261(19) 0.08933(18) 0.0402(9) Uani 1 1 d .
H11A H 0.9313 0.7066 0.0822 0.060 Uiso 1 1 calc GR
H11B H 0.9054 0.6288 0.0440 0.060 Uiso 1 1 calc GR
H11C H 0.9769 0.6294 0.1095 0.060 Uiso 1 1 calc GR
C12 C 0.7448(2) 0.67626(19) 0.10977(18) 0.0426(9) Uani 1 1 d .
H12A H 0.6930 0.6658 0.1419 0.064 Uiso 1 1 calc GR
H12B H 0.7310 0.6539 0.0636 0.064 Uiso 1 1 calc GR
H12C H 0.7523 0.7308 0.1046 0.064 Uiso 1 1 calc GR
C13 C 0.95091(19) 0.49454(14) 0.21247(14) 0.0176(6) Uani 1 1 d .
C14 C 0.9383(2) 0.45396(15) 0.14689(15) 0.0190(7) Uani 1 1 d .
C15 C 1.0172(2) 0.44442(16) 0.10293(15) 0.0246(7) Uani 1 1 d .
H15 H 1.0094 0.4191 0.0592 0.029 Uiso 1 1 calc R
C16 C 1.1064(2) 0.47115(16) 0.12186(16) 0.0292(8) Uani 1 1 d .
H16 H 1.1575 0.4651 0.0907 0.035 Uiso 1 1 calc R
C17 C 1.1197(2) 0.50690(16) 0.18718(15) 0.0252(7) Uani 1 1 d .
H17 H 1.1805 0.5237 0.2004 0.030 Uiso 1 1 calc R
C18 C 1.04356(19) 0.51850(15) 0.23392(14) 0.0197(6) Uani 1 1 d .
C19 C 0.8443(2) 0.41837(15) 0.12330(15) 0.0228(7) Uani 1 1 d .
H19 H 0.7954 0.4330 0.1582 0.027 Uiso 1 1 calc R
C20 C 0.8523(2) 0.33063(16) 0.12329(17) 0.0334(8) Uani 1 1 d .
H20A H 0.8976 0.3149 0.0876 0.050 Uiso 1 1 calc GR
H20B H 0.7909 0.3086 0.1124 0.050 Uiso 1 1 calc GR
H20C H 0.8735 0.3134 0.1698 0.050 Uiso 1 1 calc GR
C21 C 0.8113(2) 0.44588(18) 0.04893(15) 0.0326(8) Uani 1 1 d .
H21A H 0.8047 0.5008 0.0493 0.049 Uiso 1 1 calc GR
H21B H 0.7507 0.4228 0.0372 0.049 Uiso 1 1 calc GR
H21C H 0.8577 0.4313 0.0137 0.049 Uiso 1 1 calc GR
C22 C 1.0662(2) 0.55465(16) 0.30666(16) 0.0243(7) Uani 1 1 d .
H22 H 1.0063 0.5580 0.3335 0.029 Uiso 1 1 calc R
C23 C 1.1059(2) 0.63642(17) 0.29861(18) 0.0354(8) Uani 1 1 d .
H23A H 1.1652 0.6347 0.2730 0.053 Uiso 1 1 calc GR
H23B H 1.1166 0.6583 0.3454 0.053 Uiso 1 1 calc GR
H23C H 1.0606 0.6674 0.2724 0.053 Uiso 1 1 calc GR
C24 C 1.1357(2) 0.50452(18) 0.35029(16) 0.0369(8) Uani 1 1 d .
H24A H 1.1111 0.4531 0.3530 0.055 Uiso 1 1 calc GR
H24B H 1.1426 0.5252 0.3979 0.055 Uiso 1 1 calc GR
H24C H 1.1969 0.5039 0.3273 0.055 Uiso 1 1 calc GR
C25 C 0.5236(2) 0.37303(15) 0.25121(15) 0.0185(7) Uani 1 1 d .
C26 C 0.4729(2) 0.38909(16) 0.18629(16) 0.0242(7) Uani 1 1 d .
C27 C 0.3746(2) 0.39855(18) 0.18842(19) 0.0360(9) Uani 1 1 d .
H27 H 0.3414 0.4093 0.1460 0.043 Uiso 1 1 calc R
C28 C 0.3247(2) 0.39252(18) 0.25146(19) 0.0357(8) Uani 1 1 d .
H28 H 0.2583 0.3970 0.2512 0.043 Uiso 1 1 calc R
C29 C 0.3734(2) 0.37979(17) 0.31498(17) 0.0291(8) Uani 1 1 d .
H29 H 0.3396 0.3772 0.3578 0.035 Uiso 1 1 calc R
C30 C 0.4727(2) 0.37064(15) 0.31649(15) 0.0196(7) Uani 1 1 d .
C31 C 0.5240(2) 0.39851(18) 0.11512(16) 0.0348(8) Uani 1 1 d .
H31 H 0.5824 0.3674 0.1174 0.042 Uiso 1 1 calc R
C32 C 0.5539(3) 0.48184(19) 0.10393(17) 0.0452(9) Uani 1 1 d .
H32A H 0.4980 0.5139 0.1016 0.068 Uiso 1 1 calc GR
H32B H 0.5886 0.4862 0.0598 0.068 Uiso 1 1 calc GR
H32C H 0.5941 0.4980 0.1433 0.068 Uiso 1 1 calc GR
C33 C 0.4651(3) 0.3707(2) 0.05004(19) 0.0633(12) Uani 1 1 d .
H33A H 0.4415 0.3198 0.0592 0.095 Uiso 1 1 calc GR
H33B H 0.5049 0.3699 0.0082 0.095 Uiso 1 1 calc GR
H33C H 0.4122 0.4049 0.0420 0.095 Uiso 1 1 calc GR
C34 C 0.5194(2) 0.36042(15) 0.38999(15) 0.0220(7) Uani 1 1 d .
H34 H 0.5889 0.3604 0.3829 0.026 Uiso 1 1 calc R
C35 C 0.4936(2) 0.28429(17) 0.42570(16) 0.0323(8) Uani 1 1 d .
H35A H 0.4260 0.2828 0.4344 0.048 Uiso 1 1 calc GR
H35B H 0.5277 0.2796 0.4705 0.048 Uiso 1 1 calc GR
H35C H 0.5108 0.2425 0.3946 0.048 Uiso 1 1 calc GR
C36 C 0.4964(2) 0.42726(17) 0.44009(16) 0.0329(8) Uani 1 1 d .
H36A H 0.5113 0.4749 0.4167 0.049 Uiso 1 1 calc GR
H36B H 0.5338 0.4227 0.4834 0.049 Uiso 1 1 calc GR
H36C H 0.4296 0.4262 0.4517 0.049 Uiso 1 1 calc GR
C37 C 0.67097(19) 0.26504(15) 0.29847(15) 0.0186(7) Uani 1 1 d .
C38 C 0.7302(2) 0.25914(16) 0.36044(15) 0.0217(7) Uani 1 1 d .
C39 C 0.7365(2) 0.18928(17) 0.39595(16) 0.0295(8) Uani 1 1 d .
H39 H 0.7749 0.1853 0.4369 0.035 Uiso 1 1 calc R
C40 C 0.6869(2) 0.12529(17) 0.37188(17) 0.0315(8) Uani 1 1 d .
H40 H 0.6902 0.0793 0.3974 0.038 Uiso 1 1 calc R
C41 C 0.6328(2) 0.13012(16) 0.31030(17) 0.0281(8) Uani 1 1 d .
H41 H 0.6011 0.0865 0.2936 0.034 Uiso 1 1 calc R
C42 C 0.6241(2) 0.19844(16) 0.27204(15) 0.0217(7) Uani 1 1 d .
C43 C 0.7897(2) 0.32546(17) 0.38862(16) 0.0277(8) Uani 1 1 d .
H43 H 0.7577 0.3725 0.3720 0.033 Uiso 1 1 calc R
C44 C 0.7952(3) 0.3309(2) 0.47037(18) 0.0575(11) Uani 1 1 d .
H44A H 0.7318 0.3283 0.4898 0.086 Uiso 1 1 calc GR
H44B H 0.8244 0.3788 0.4839 0.086 Uiso 1 1 calc GR
H44C H 0.8328 0.2891 0.4889 0.086 Uiso 1 1 calc GR
C45 C 0.8885(2) 0.3263(2) 0.3559(2) 0.0493(10) Uani 1 1 d .
H45A H 0.9225 0.2807 0.3699 0.074 Uiso 1 1 calc GR
H45B H 0.9229 0.3707 0.3725 0.074 Uiso 1 1 calc GR
H45C H 0.8828 0.3280 0.3044 0.074 Uiso 1 1 calc GR
C46 C 0.5647(2) 0.19702(17) 0.20301(16) 0.0294(8) Uani 1 1 d .
H46 H 0.5712 0.2475 0.1801 0.035 Uiso 1 1 calc R
C47 C 0.6027(3) 0.1366(2) 0.15004(18) 0.0513(11) Uani 1 1 d .
H47A H 0.6692 0.1463 0.1410 0.077 Uiso 1 1 calc GR
H47B H 0.5671 0.1397 0.1057 0.077 Uiso 1 1 calc GR
H47C H 0.5955 0.0863 0.1704 0.077 Uiso 1 1 calc GR
C48 C 0.4591(2) 0.1849(2) 0.2184(2) 0.0469(10) Uani 1 1 d .
H48A H 0.4507 0.1366 0.2426 0.070 Uiso 1 1 calc GR
H48B H 0.4236 0.1846 0.1740 0.070 Uiso 1 1 calc GR
H48C H 0.4364 0.2258 0.2484 0.070 Uiso 1 1 calc GR

loop_
_atom_site_aniso_label
_atom_site_aniso_U_11
_atom_site_aniso_U_22
_atom_site_aniso_U_33
_atom_site_aniso_U_23
_atom_site_aniso_U_13
_atom_site_aniso_U_12
Sn1 0.01963(11) 0.01803(11) 0.03287(13) -0.00217(10) 0.00405(8) -0.00110(10)
P1 0.0215(4) 0.0179(4) 0.0216(4) -0.0041(3) 0.0047(3) -0.0036(3)
P2 0.0192(4) 0.0177(4) 0.0195(4) 0.0017(3) 0.0018(3) 0.0001(3)
C1 0.0135(15) 0.0204(16) 0.0257(17) -0.0048(14) 0.0010(13) 0.0008(12)
C2 0.0186(17) 0.0270(18) 0.0277(18) -0.0078(14) -0.0047(14) 0.0024(13)
C3 0.030(2) 0.0281(19) 0.044(2) -0.0214(17) -0.0107(17) 0.0042(15)
C4 0.041(2) 0.0202(18) 0.053(2) -0.0093(18) -0.0120(18) 0.0031(15)
C5 0.033(2) 0.0197(17) 0.041(2) 0.0031(15) -0.0085(16) 0.0035(14)
C6 0.0153(16) 0.0195(17) 0.0285(18) -0.0025(14) 0.0014(13) 0.0021(13)
C7 0.033(2) 0.040(2) 0.0253(18) -0.0140(15) 0.0006(15) -0.0034(16)
C8 0.043(2) 0.087(3) 0.039(2) -0.017(2) 0.0063(19) -0.004(2)
C9 0.048(2) 0.051(2) 0.030(2) -0.0061(17) -0.0073(17) -0.0040(18)
C10 0.0299(18) 0.0189(17) 0.0246(17) 0.0009(13) -0.0010(14) 0.0006(14)
C11 0.048(2) 0.037(2) 0.035(2) 0.0034(16) 0.0125(18) -0.0023(17)
C12 0.050(2) 0.039(2) 0.039(2) -0.0035(17) -0.0125(18) 0.0107(18)
C13 0.0251(16) 0.0110(15) 0.0169(15) 0.0043(12) 0.0038(12) 0.0029(12)
C14 0.0262(17) 0.0122(14) 0.0186(16) 0.0059(12) 0.0040(13) 0.0031(12)
C15 0.033(2) 0.0222(17) 0.0187(17) 0.0008(13) 0.0044(14) 0.0074(14)
C16 0.0312(19) 0.0287(19) 0.0281(19) 0.0099(15) 0.0147(15) 0.0076(15)
C17 0.0223(16) 0.0222(17) 0.0312(18) 0.0086(14) 0.0012(13) -0.0011(13)
C18 0.0215(16) 0.0133(14) 0.0243(16) 0.0054(13) 0.0027(13) 0.0002(13)
C19 0.0311(18) 0.0184(16) 0.0191(16) -0.0050(13) 0.0058(14) -0.0003(13)
C20 0.041(2) 0.0220(18) 0.038(2) -0.0052(15) 0.0017(17) -0.0022(15)
C21 0.040(2) 0.0335(19) 0.0240(18) -0.0060(15) -0.0049(16) -0.0006(16)
C22 0.0195(17) 0.0249(17) 0.0284(18) -0.0023(14) 0.0005(14) 0.0002(13)
C23 0.0292(19) 0.0293(19) 0.048(2) -0.0051(16) -0.0017(16) -0.0044(15)
C24 0.041(2) 0.040(2) 0.0301(18) -0.0032(16) -0.0096(15) 0.0068(16)
C25 0.0190(16) 0.0127(15) 0.0239(17) -0.0019(13) -0.0029(13) 0.0016(12)
C26 0.0283(19) 0.0180(16) 0.0260(18) -0.0027(13) -0.0067(14) 0.0066(13)
C27 0.038(2) 0.034(2) 0.036(2) -0.0032(16) -0.0189(18) 0.0079(16)
C28 0.0161(18) 0.036(2) 0.055(2) -0.0013(17) -0.0079(17) 0.0044(15)
C29 0.0237(18) 0.0287(18) 0.035(2) 0.0009(15) 0.0055(15) -0.0016(14)
C30 0.0187(17) 0.0126(15) 0.0275(17) -0.0025(13) 0.0010(14) -0.0010(12)
C31 0.047(2) 0.036(2) 0.0221(18) 0.0023(15) -0.0042(16) 0.0190(16)
C32 0.057(2) 0.047(2) 0.032(2) 0.0072(17) 0.0070(17) 0.0085(19)
C33 0.105(4) 0.053(3) 0.031(2) -0.0059(19) -0.013(2) 0.009(2)
C34 0.0205(16) 0.0228(17) 0.0227(17) -0.0019(13) 0.0032(13) -0.0004(13)
C35 0.036(2) 0.0329(19) 0.0280(19) 0.0052(15) 0.0036(16) -0.0021(15)
C36 0.038(2) 0.035(2) 0.0264(19) -0.0040(15) 0.0052(16) 0.0015(15)
C37 0.0189(17) 0.0155(15) 0.0215(16) 0.0025(13) 0.0050(13) 0.0047(12)
C38 0.0199(16) 0.0232(17) 0.0221(17) 0.0004(14) -0.0002(13) 0.0043(13)
C39 0.0301(19) 0.0316(19) 0.0266(18) 0.0046(15) -0.0054(15) 0.0071(15)
C40 0.039(2) 0.0219(18) 0.034(2) 0.0107(15) 0.0030(16) 0.0077(15)
C41 0.033(2) 0.0165(17) 0.035(2) -0.0017(15) 0.0058(16) -0.0027(14)
C42 0.0225(17) 0.0189(17) 0.0236(17) -0.0014(14) 0.0023(13) 0.0022(13)
C43 0.0259(18) 0.0265(18) 0.0306(19) 0.0051(14) -0.0111(15) 0.0015(14)
C44 0.075(3) 0.061(3) 0.036(2) -0.0102(19) -0.013(2) -0.025(2)
C45 0.034(2) 0.047(2) 0.067(3) -0.006(2) -0.001(2) -0.0134(18)
C46 0.041(2) 0.0181(17) 0.0286(18) -0.0061(14) -0.0086(16) -0.0038(15)
C47 0.076(3) 0.041(2) 0.036(2) -0.0154(18) -0.015(2) 0.008(2)
C48 0.038(2) 0.037(2) 0.065(3) -0.0007(19) -0.019(2) -0.0108(17)

loop_
_atom_type_symbol
_atom_type_description
_atom_type_scat_dispersion_real
_atom_type_scat_dispersion_imag
_atom_type_scat_source
C C 0.0033 0.0016 'International Tables Vol C Tables 4.2.6.8 and 6.1.1.4'
H H 0.0000 0.0000 'International Tables Vol C Tables 4.2.6.8 and 6.1.1.4'
P P 0.1023 0.0942 'International Tables Vol C Tables 4.2.6.8 and 6.1.1.4'
Sn Sn -0.6537 1.4246 'International Tables Vol C Tables 4.2.6.8 and 6.1.1.4'

loop_
_exptl_crystal_face_index_h
_exptl_crystal_face_index_k
_exptl_crystal_face_index_l
_exptl_crystal_face_perp_dist
_exptl_oxdiff_crystal_face_indexfrac_h
_exptl_oxdiff_crystal_face_indexfrac_k
_exptl_oxdiff_crystal_face_indexfrac_l
_exptl_oxdiff_crystal_face_x
_exptl_oxdiff_crystal_face_y
_exptl_oxdiff_crystal_face_z
-1 2 0 0.0551 -1.0009 2.0029 -0.0026 0.0251 0.0736 -0.0566
-2 0 1 0.0478 -2.0047 -0.0003 1.0012 -0.0567 0.0923 0.0039
1 -1 -2 0.0908 1.0023 -1.0030 -2.0012 -0.0156 -0.0952 -0.0268
-1 -1 0 0.0067 -1.0028 -1.0024 0.0013 -0.0625 0.0173 0.0080
1 1 0 0.0197 1.0028 1.0024 -0.0013 0.0625 -0.0173 -0.0080
0 0 -1 0.1208 0.0004 -0.0009 -1.0013 -0.0098 -0.0202 -0.0309
0 0 1 0.0978 -0.0004 0.0009 1.0013 0.0098 0.0202 0.0309
1 -2 0 0.0371 1.0009 -2.0029 0.0026 -0.0251 -0.0736 0.0566

loop_
_geom_angle_atom_site_label_1
_geom_angle_atom_site_label_2
_geom_angle_atom_site_label_3
_geom_angle
P1 Sn1 P2 106.20(3)
C1 P1 Sn1 106.88(9)
C1 P1 C13 105.21(12)
C13 P1 Sn1 143.44(9)
C25 P2 Sn1 88.59(8)
C25 P2 C37 103.22(12)
C37 P2 Sn1 119.77(9)
C2 C1 P1 121.3(2)
C2 C1 C6 119.7(3)
C6 C1 P1 118.8(2)
C1 C2 C7 123.4(3)
C3 C2 C1 118.2(3)
C3 C2 C7 118.4(3)
C2 C3 H3 118.8
C4 C3 C2 122.4(3)
C4 C3 H3 118.8
C3 C4 H4 120.4
C3 C4 C5 119.1(3)
C5 C4 H4 120.4
C4 C5 H5 119.2
C4 C5 C6 121.5(3)
C6 C5 H5 119.2
C1 C6 C10 123.4(2)
C5 C6 C1 118.8(3)
C5 C6 C10 117.7(3)
C2 C7 H7 107.7
C2 C7 C8 110.7(3)
C2 C7 C9 113.1(3)
C8 C7 H7 107.7
C8 C7 C9 109.8(3)
C9 C7 H7 107.7
C7 C8 H8A 109.5
C7 C8 H8B 109.5
C7 C8 H8C 109.5
H8A C8 H8B 109.5
H8A C8 H8C 109.5
H8B C8 H8C 109.5
C7 C9 H9A 109.5
C7 C9 H9B 109.5
C7 C9 H9C 109.5
H9A C9 H9B 109.5
H9A C9 H9C 109.5
H9B C9 H9C 109.5
C6 C10 H10 107.3
C6 C10 C12 110.6(2)
C11 C10 C6 112.6(2)
C11 C10 H10 107.3
C11 C10 C12 111.4(3)
C12 C10 H10 107.3
C10 C11 H11A 109.5
C10 C11 H11B 109.5
C10 C11 H11C 109.5
H11A C11 H11B 109.5
H11A C11 H11C 109.5
H11B C11 H11C 109.5
C10 C12 H12A 109.5
C10 C12 H12B 109.5
C10 C12 H12C 109.5
H12A C12 H12B 109.5
H12A C12 H12C 109.5
H12B C12 H12C 109.5
C14 C13 P1 122.0(2)
C18 C13 P1 118.2(2)
C18 C13 C14 119.7(2)
C13 C14 C19 123.7(2)
C15 C14 C13 118.2(3)
C15 C14 C19 118.2(3)
C14 C15 H15 118.9
C16 C15 C14 122.2(3)
C16 C15 H15 118.9
C15 C16 H16 120.2
C15 C16 C17 119.6(3)
C17 C16 H16 120.2
C16 C17 H17 119.4
C16 C17 C18 121.2(3)
C18 C17 H17 119.4
C13 C18 C22 123.7(2)
C17 C18 C13 118.9(3)
C17 C18 C22 117.4(2)
C14 C19 H19 108.1
C14 C19 C20 110.2(2)
C14 C19 C21 112.8(2)
C20 C19 H19 108.1
C20 C19 C21 109.5(2)
C21 C19 H19 108.1
C19 C20 H20A 109.5
C19 C20 H20B 109.5
C19 C20 H20C 109.5
H20A C20 H20B 109.5
H20A C20 H20C 109.5
H20B C20 H20C 109.5
C19 C21 H21A 109.5
C19 C21 H21B 109.5
C19 C21 H21C 109.5
H21A C21 H21B 109.5
H21A C21 H21C 109.5
H21B C21 H21C 109.5
C18 C22 H22 107.7
C18 C22 C23 111.6(2)
C18 C22 C24 111.2(2)
C23 C22 H22 107.7
C24 C22 H22 107.7
C24 C22 C23 110.6(2)
C22 C23 H23A 109.5
C22 C23 H23B 109.5
C22 C23 H23C 109.5
H23A C23 H23B 109.5
H23A C23 H23C 109.5
H23B C23 H23C 109.5
C22 C24 H24A 109.5
C22 C24 H24B 109.5
C22 C24 H24C 109.5
H24A C24 H24B 109.5
H24A C24 H24C 109.5
H24B C24 H24C 109.5
C26 C25 P2 117.2(2)
C30 C25 P2 123.8(2)
C30 C25 C26 119.0(3)
C25 C26 C31 121.8(3)
C27 C26 C25 119.1(3)
C27 C26 C31 119.1(3)
C26 C27 H27 119.1
C28 C27 C26 121.8(3)
C28 C27 H27 119.1
C27 C28 H28 120.2
C27 C28 C29 119.6(3)
C29 C28 H28 120.2
C28 C29 H29 119.3
C28 C29 C30 121.3(3)
C30 C29 H29 119.3
C25 C30 C34 124.1(2)
C29 C30 C25 119.2(3)
C29 C30 C34 116.7(3)
C26 C31 H31 107.5
C26 C31 C32 110.7(3)
C26 C31 C33 113.6(3)
C32 C31 H31 107.5
C32 C31 C33 109.8(3)
C33 C31 H31 107.5
C31 C32 H32A 109.5
C31 C32 H32B 109.5
C31 C32 H32C 109.5
H32A C32 H32B 109.5
H32A C32 H32C 109.5
H32B C32 H32C 109.5
C31 C33 H33A 109.5
C31 C33 H33B 109.5
C31 C33 H33C 109.5
H33A C33 H33B 109.5
H33A C33 H33C 109.5
H33B C33 H33C 109.5
C30 C34 H34 107.3
C30 C34 C35 113.0(2)
C30 C34 C36 111.6(2)
C35 C34 H34 107.3
C36 C34 H34 107.3
C36 C34 C35 110.1(2)
C34 C35 H35A 109.5
C34 C35 H35B 109.5
C34 C35 H35C 109.5
H35A C35 H35B 109.5
H35A C35 H35C 109.5
H35B C35 H35C 109.5
C34 C36 H36A 109.5
C34 C36 H36B 109.5
C34 C36 H36C 109.5
H36A C36 H36B 109.5
H36A C36 H36C 109.5
H36B C36 H36C 109.5
C38 C37 P2 124.8(2)
C38 C37 C42 119.2(2)
C42 C37 P2 115.9(2)
C37 C38 C43 122.8(2)
C39 C38 C37 119.0(3)
C39 C38 C43 118.2(3)
C38 C39 H39 119.2
C40 C39 C38 121.5(3)
C40 C39 H39 119.2
C39 C40 H40 120.3
C41 C40 C39 119.5(3)
C41 C40 H40 120.3
C40 C41 H41 119.1
C40 C41 C42 121.7(3)
C42 C41 H41 119.1
C37 C42 C46 123.5(2)
C41 C42 C37 118.9(3)
C41 C42 C46 117.5(2)
C38 C43 H43 106.3
C38 C43 C44 114.6(3)
C38 C43 C45 111.6(3)
C44 C43 H43 106.3
C45 C43 H43 106.3
C45 C43 C44 111.3(3)
C43 C44 H44A 109.5
C43 C44 H44B 109.5
C43 C44 H44C 109.5
H44A C44 H44B 109.5
H44A C44 H44C 109.5
H44B C44 H44C 109.5
C43 C45 H45A 109.5
C43 C45 H45B 109.5
C43 C45 H45C 109.5
H45A C45 H45B 109.5
H45A C45 H45C 109.5
H45B C45 H45C 109.5
C42 C46 H46 107.5
C42 C46 C47 111.3(2)
C47 C46 H46 107.5
C48 C46 C42 111.5(3)
C48 C46 H46 107.5
C48 C46 C47 111.5(3)
C46 C47 H47A 109.5
C46 C47 H47B 109.5
C46 C47 H47C 109.5
H47A C47 H47B 109.5
H47A C47 H47C 109.5
H47B C47 H47C 109.5
C46 C48 H48A 109.5
C46 C48 H48B 109.5
C46 C48 H48C 109.5
H48A C48 H48B 109.5
H48A C48 H48C 109.5
H48B C48 H48C 109.5

loop_
_geom_bond_atom_site_label_1
_geom_bond_atom_site_label_2
_geom_bond_distance
Sn1 P1 2.4458(8)
Sn1 P2 2.5757(7)
P1 C1 1.843(3)
P1 C13 1.846(3)
P2 C25 1.860(3)
P2 C37 1.860(3)
C1 C2 1.415(4)
C1 C6 1.416(4)
C2 C3 1.389(4)
C2 C7 1.522(4)
C3 H3 0.9300
C3 C4 1.373(5)
C4 H4 0.9300
C4 C5 1.380(4)
C5 H5 0.9300
C5 C6 1.391(4)
C6 C10 1.519(4)
C7 H7 0.9800
C7 C8 1.527(5)
C7 C9 1.534(4)
C8 H8A 0.9600
C8 H8B 0.9600
C8 H8C 0.9600
C9 H9A 0.9600
C9 H9B 0.9600
C9 H9C 0.9600
C10 H10 0.9800
C10 C11 1.516(4)
C10 C12 1.532(4)
C11 H11A 0.9600
C11 H11B 0.9600
C11 H11C 0.9600
C12 H12A 0.9600
C12 H12B 0.9600
C12 H12C 0.9600
C13 C14 1.418(4)
C13 C18 1.414(4)
C14 C15 1.388(4)
C14 C19 1.512(4)
C15 H15 0.9300
C15 C16 1.373(4)
C16 H16 0.9300
C16 C17 1.375(4)
C17 H17 0.9300
C17 C18 1.393(4)
C18 C22 1.522(4)
C19 H19 0.9800
C19 C20 1.530(4)
C19 C21 1.530(4)
C20 H20A 0.9600
C20 H20B 0.9600
C20 H20C 0.9600
C21 H21A 0.9600
C21 H21B 0.9600
C21 H21C 0.9600
C22 H22 0.9800
C22 C23 1.534(4)
C22 C24 1.531(4)
C23 H23A 0.9600
C23 H23B 0.9600
C23 H23C 0.9600
C24 H24A 0.9600
C24 H24B 0.9600
C24 H24C 0.9600
C25 C26 1.422(4)
C25 C30 1.413(4)
C26 C27 1.385(4)
C26 C31 1.517(4)
C27 H27 0.9300
C27 C28 1.373(5)
C28 H28 0.9300
C28 C29 1.376(4)
C29 H29 0.9300
C29 C30 1.396(4)
C30 C34 1.519(4)
C31 H31 0.9800
C31 C32 1.523(4)
C31 C33 1.535(4)
C32 H32A 0.9600
C32 H32B 0.9600
C32 H32C 0.9600
C33 H33A 0.9600
C33 H33B 0.9600
C33 H33C 0.9600
C34 H34 0.9800
C34 C35 1.526(4)
C34 C36 1.526(4)
C35 H35A 0.9600
C35 H35B 0.9600
C35 H35C 0.9600
C36 H36A 0.9600
C36 H36B 0.9600
C36 H36C 0.9600
C37 C38 1.416(4)
C37 C42 1.416(4)
C38 C39 1.385(4)
C38 C43 1.512(4)
C39 H39 0.9300
C39 C40 1.383(4)
C40 H40 0.9300
C40 C41 1.368(4)
C41 H41 0.9300
C41 C42 1.390(4)
C42 C46 1.522(4)
C43 H43 0.9800
C43 C44 1.524(4)
C43 C45 1.514(4)
C44 H44A 0.9600
C44 H44B 0.9600
C44 H44C 0.9600
C45 H45A 0.9600
C45 H45B 0.9600
C45 H45C 0.9600
C46 H46 0.9800
C46 C47 1.537(4)
C46 C48 1.520(4)
C47 H47A 0.9600
C47 H47B 0.9600
C47 H47C 0.9600
C48 H48A 0.9600
C48 H48B 0.9600
C48 H48C 0.9600

loop_
_geom_torsion_atom_site_label_1
_geom_torsion_atom_site_label_2
_geom_torsion_atom_site_label_3
_geom_torsion_atom_site_label_4
_geom_torsion
Sn1 P1 C1 C2 77.1(2)
Sn1 P1 C1 C6 -106.0(2)
Sn1 P1 C13 C14 28.1(3)
Sn1 P1 C13 C18 -155.37(15)
Sn1 P2 C25 C26 107.8(2)
Sn1 P2 C25 C30 -73.6(2)
Sn1 P2 C37 C38 -23.3(3)
Sn1 P2 C37 C42 160.25(18)
P1 C1 C2 C3 173.6(2)
P1 C1 C2 C7 -7.5(4)
P1 C1 C6 C5 -172.4(2)
P1 C1 C6 C10 10.2(4)
P1 C13 C14 C15 171.5(2)
P1 C13 C14 C19 -10.5(4)
P1 C13 C18 C17 -171.66(19)
P1 C13 C18 C22 10.1(4)
P2 C25 C26 C27 175.8(2)
P2 C25 C26 C31 -6.1(4)
P2 C25 C30 C29 -174.9(2)
P2 C25 C30 C34 6.6(4)
P2 C37 C38 C39 -179.9(2)
P2 C37 C38 C43 -1.8(4)
P2 C37 C42 C41 -179.4(2)
P2 C37 C42 C46 1.2(4)
C1 P1 C13 C14 -122.6(2)
C1 P1 C13 C18 54.0(2)
C1 C2 C3 C4 -1.0(5)
C1 C2 C7 C8 -106.3(3)
C1 C2 C7 C9 130.0(3)
C1 C6 C10 C11 -120.7(3)
C1 C6 C10 C12 113.9(3)
C2 C1 C6 C5 4.6(4)
C2 C1 C6 C10 -172.8(3)
C2 C3 C4 C5 4.1(5)
C3 C2 C7 C8 72.6(4)
C3 C2 C7 C9 -51.1(4)
C3 C4 C5 C6 -2.8(5)
C4 C5 C6 C1 -1.5(4)
C4 C5 C6 C10 176.0(3)
C5 C6 C10 C11 61.8(4)
C5 C6 C10 C12 -63.6(3)
C6 C1 C2 C3 -3.4(4)
C6 C1 C2 C7 175.5(3)
C7 C2 C3 C4 -180.0(3)
C13 P1 C1 C2 -120.7(2)
C13 P1 C1 C6 56.3(2)
C13 C14 C15 C16 1.7(4)
C13 C14 C19 C20 -112.3(3)
C13 C14 C19 C21 125.0(3)
C13 C18 C22 C23 -118.7(3)
C13 C18 C22 C24 117.3(3)
C14 C13 C18 C17 5.0(4)
C14 C13 C18 C22 -173.2(2)
C14 C15 C16 C17 1.7(4)
C15 C14 C19 C20 65.7(3)
C15 C14 C19 C21 -57.0(3)
C15 C16 C17 C18 -1.8(4)
C16 C17 C18 C13 -1.6(4)
C16 C17 C18 C22 176.8(3)
C17 C18 C22 C23 63.0(3)
C17 C18 C22 C24 -61.0(3)
C18 C13 C14 C15 -5.0(4)
C18 C13 C14 C19 173.0(2)
C19 C14 C15 C16 -176.5(3)
C25 P2 C37 C38 -119.4(2)
C25 P2 C37 C42 64.2(2)
C25 C26 C27 C28 -0.3(5)
C25 C26 C31 C32 -88.6(3)
C25 C26 C31 C33 147.3(3)
C25 C30 C34 C35 -113.4(3)
C25 C30 C34 C36 121.8(3)
C26 C25 C30 C29 3.6(4)
C26 C25 C30 C34 -174.9(2)
C26 C27 C28 C29 2.7(5)
C27 C26 C31 C32 89.5(3)
C27 C26 C31 C33 -34.6(4)
C27 C28 C29 C30 -1.9(5)
C28 C29 C30 C25 -1.3(4)
C28 C29 C30 C34 177.4(3)
C29 C30 C34 C35 68.1(3)
C29 C30 C34 C36 -56.7(3)
C30 C25 C26 C27 -2.8(4)
C30 C25 C26 C31 175.3(3)
C31 C26 C27 C28 -178.5(3)
C37 P2 C25 C26 -131.9(2)
C37 P2 C25 C30 46.6(3)
C37 C38 C39 C40 0.6(5)
C37 C38 C43 C44 142.4(3)
C37 C38 C43 C45 -90.1(3)
C37 C42 C46 C47 122.7(3)
C37 C42 C46 C48 -112.1(3)
C38 C37 C42 C41 4.0(4)
C38 C37 C42 C46 -175.5(3)
C38 C39 C40 C41 2.2(5)
C39 C38 C43 C44 -39.5(4)
C39 C38 C43 C45 88.1(3)
C39 C40 C41 C42 -1.8(5)
C40 C41 C42 C37 -1.3(5)
C40 C41 C42 C46 178.2(3)
C41 C42 C46 C47 -56.8(4)
C41 C42 C46 C48 68.4(3)
C42 C37 C38 C39 -3.6(4)
C42 C37 C38 C43 174.5(3)
C43 C38 C39 C40 -177.7(3)
